data_7109691
loop_
_publ_author_name
'Kanishka Epa'
'Christer B. Aakeroy'
'John Desper'
'Sundeep Rayat'
'Kusum Lata Chandra'
'Aurora J. Cruz-Cabeza'

_publ_section_title
;
 Controlling molecular tautomerism through supramolecular selectivity
;
_journal_name_full Chem.Commun.
_journal_page_first 7929
_journal_paper_doi 10.1039/c3cc43935f
_journal_volume 49
_journal_year 2013
_chemical_formula_moiety
;
(C6 H5 N3) (C13 H11 Br N2 O)
;
_chemical_formula_sum 'C19 H16 Br N5 O'
_chemical_formula_weight 410.28
_chemical_name_systematic
;
KEDPU7 3H-imidazo[4,5-b]pyridine, N-phenyl-N-(4-bromophenyl)-urea
;
_space_group_IT_number 14
_symmetry_cell_setting monoclinic
_symmetry_space_group_name_Hall '-P 2ybc'
_symmetry_space_group_name_H-M 'P 1 21/c 1'
_atom_sites_solution_hydrogens geom
_atom_sites_solution_primary direct
_atom_sites_solution_secondary difmap
_audit_creation_method SHELXL-97
_cell_angle_alpha 90.00
_cell_angle_beta 93.335(7)
_cell_angle_gamma 90.00
_cell_formula_units_Z 4
_cell_length_a 13.5679(17)
_cell_length_b 18.536(3)
_cell_length_c 6.9157(9)
_cell_measurement_reflns_used 5521
_cell_measurement_temperature 120(2)
_cell_measurement_theta_max 30.80
_cell_measurement_theta_min 3.01
_cell_volume 1736.3(4)
_computing_cell_refinement 'Bruker SAINT'
_computing_data_collection 'Bruker APEX2'
_computing_data_reduction 'Bruker SAINT'
_computing_molecular_graphics 'Bruker SHELXTL'
_computing_publication_material 'Bruker SHELXTL'
_computing_structure_refinement 'SHELXL-97 (Sheldrick, 2008)'
_computing_structure_solution 'SHELXS-97 (Sheldrick, 2008)'
_diffrn_ambient_temperature 120(2)
_diffrn_measured_fraction_theta_full 0.981
_diffrn_measured_fraction_theta_max 0.981
_diffrn_measurement_device_type 'Bruker APEX-II CCD'
_diffrn_measurement_method '\f and \w scans'
_diffrn_radiation_monochromator graphite
_diffrn_radiation_source 'fine-focus sealed tube'
_diffrn_radiation_type MoK\a
_diffrn_radiation_wavelength 0.71073
_diffrn_reflns_av_R_equivalents 0.0804
_diffrn_reflns_av_sigmaI/netI 0.0668
_diffrn_reflns_limit_h_max 18
_diffrn_reflns_limit_h_min -19
_diffrn_reflns_limit_k_max 25
_diffrn_reflns_limit_k_min -26
_diffrn_reflns_limit_l_max 9
_diffrn_reflns_limit_l_min -9
_diffrn_reflns_number 26024
_diffrn_reflns_theta_full 30.51
_diffrn_reflns_theta_max 30.51
_diffrn_reflns_theta_min 1.86
_exptl_absorpt_coefficient_mu 2.386
_exptl_absorpt_correction_T_max 0.7462
_exptl_absorpt_correction_T_min 0.5712
_exptl_absorpt_correction_type multi-scan
_exptl_absorpt_process_details SADABS
_exptl_crystal_colour colourless
_exptl_crystal_density_diffrn 1.569
_exptl_crystal_density_method 'not measured'
_exptl_crystal_description plate
_exptl_crystal_F_000 832
_exptl_crystal_size_max 0.24
_exptl_crystal_size_mid 0.12
_exptl_crystal_size_min 0.06
_refine_diff_density_max 2.802
_refine_diff_density_min -0.932
_refine_diff_density_rms 0.142
_refine_ls_extinction_method none
_refine_ls_goodness_of_fit_ref 1.088
_refine_ls_hydrogen_treatment mixed
_refine_ls_matrix_type full
_refine_ls_number_parameters 244
_refine_ls_number_reflns 5191
_refine_ls_number_restraints 0
_refine_ls_restrained_S_all 1.088
_refine_ls_R_factor_all 0.1113
_refine_ls_R_factor_gt 0.0729
_refine_ls_shift/su_max 0.001
_refine_ls_shift/su_mean 0.000
_refine_ls_structure_factor_coef Fsqd
_refine_ls_weighting_details 'calc w=1/[\s^2^(Fo^2^)+(0.0850P)^2^+8.0000P] where P=(Fo^2^+2Fc^2^)/3'
_refine_ls_weighting_scheme calc
_refine_ls_wR_factor_gt 0.1932
_refine_ls_wR_factor_ref 0.2119
_reflns_number_gt 3484
_reflns_number_total 5191
_reflns_threshold_expression >2sigma(I)
_cod_data_source_file c3cc43935f.txt
_cod_data_source_block ke1203m
_cod_original_sg_symbol_H-M P2(1)/c
_cod_database_code 7109691

loop_
_symmetry_equiv_pos_as_xyz
'x, y, z'
'-x, y+1/2, -z+1/2'
'-x, -y, -z'
'x, -y-1/2, z-1/2'

loop_
_atom_site_label
_atom_site_type_symbol
_atom_site_fract_x
_atom_site_fract_y
_atom_site_fract_z
_atom_site_U_iso_or_equiv
_atom_site_adp_type
_atom_site_occupancy
_atom_site_symmetry_multiplicity
_atom_site_calc_flag
_atom_site_refinement_flags
Br1 Br 0.93486(4) 0.32568(3) 0.07429(8) 0.03208(18) Uani 1 1 d .
N11 N 0.3964(3) 0.0915(2) 0.2416(6) 0.0238(8) Uani 1 1 d .
H11 H 0.409(4) 0.048(4) 0.256(9) 0.029 Uiso 1 1 d .
C12 C 0.4646(4) 0.1441(3) 0.2350(7) 0.0226(9) Uani 1 1 d .
H12 H 0.5331 0.1346 0.2282 0.027 Uiso 1 1 calc R
N13 N 0.4279(3) 0.2100(2) 0.2390(6) 0.0253(9) Uani 1 1 d .
C14 C 0.3279(4) 0.1991(2) 0.2492(7) 0.0214(9) Uani 1 1 d .
N15 N 0.2609(3) 0.2519(2) 0.2564(6) 0.0251(8) Uani 1 1 d .
C16 C 0.1689(4) 0.2288(3) 0.2640(7) 0.0284(10) Uani 1 1 d .
H16 H 0.1188 0.2641 0.2736 0.034 Uiso 1 1 calc R
C17 C 0.1398(4) 0.1562(3) 0.2590(8) 0.0291(11) Uani 1 1 d .
H17 H 0.0718 0.1441 0.2606 0.035 Uiso 1 1 calc R
C18 C 0.2094(4) 0.1023(3) 0.2518(7) 0.0271(10) Uani 1 1 d .
H18 H 0.1918 0.0527 0.2486 0.032 Uiso 1 1 calc R
C19 C 0.3065(4) 0.1250(3) 0.2494(6) 0.0222(9) Uani 1 1 d .
C21 C 0.4456(4) 0.4147(2) 0.2419(6) 0.0202(9) Uani 1 1 d .
O21 O 0.4818(3) 0.47620(18) 0.2425(5) 0.0258(7) Uani 1 1 d .
C31 C 0.6005(3) 0.3513(3) 0.1852(7) 0.0201(9) Uani 1 1 d .
N31 N 0.5008(3) 0.3543(2) 0.2201(6) 0.0215(8) Uani 1 1 d .
H31 H 0.482(5) 0.320(4) 0.227(9) 0.026 Uiso 1 1 d .
C32 C 0.6501(4) 0.4043(3) 0.0839(7) 0.0223(9) Uani 1 1 d .
H32 H 0.6151 0.4457 0.0367 0.027 Uiso 1 1 calc R
C33 C 0.7487(4) 0.3974(3) 0.0519(6) 0.0222(9) Uani 1 1 d .
H33 H 0.7819 0.4341 -0.0145 0.027 Uiso 1 1 calc R
C34 C 0.7997(4) 0.3358(3) 0.1179(7) 0.0237(9) Uani 1 1 d .
C35 C 0.7516(4) 0.2822(3) 0.2152(7) 0.0232(9) Uani 1 1 d .
H35 H 0.7862 0.2400 0.2578 0.028 Uiso 1 1 calc R
C36 C 0.6536(4) 0.2902(2) 0.2500(7) 0.0216(9) Uani 1 1 d .
H36 H 0.6213 0.2537 0.3192 0.026 Uiso 1 1 calc R
C41 C 0.2772(4) 0.4540(2) 0.3053(6) 0.0204(9) Uani 1 1 d .
N41 N 0.3486(3) 0.4018(2) 0.2628(6) 0.0218(8) Uani 1 1 d .
H41 H 0.327(4) 0.358(4) 0.259(9) 0.026 Uiso 1 1 d .
C42 C 0.2993(4) 0.5191(3) 0.3979(7) 0.0225(9) Uani 1 1 d .
H42 H 0.3660 0.5315 0.4317 0.027 Uiso 1 1 calc R
C43 C 0.2242(4) 0.5660(3) 0.4411(7) 0.0247(10) Uani 1 1 d .
H43 H 0.2402 0.6102 0.5050 0.030 Uiso 1 1 calc R
C44 C 0.1267(4) 0.5497(3) 0.3932(7) 0.0277(10) Uani 1 1 d .
H44 H 0.0756 0.5820 0.4241 0.033 Uiso 1 1 calc R
C45 C 0.1044(4) 0.4847(3) 0.2985(7) 0.0276(10) Uani 1 1 d .
H45 H 0.0376 0.4726 0.2643 0.033 Uiso 1 1 calc R
C46 C 0.1788(4) 0.4377(3) 0.2541(7) 0.0233(9) Uani 1 1 d .
H46 H 0.1628 0.3939 0.1881 0.028 Uiso 1 1 calc R

loop_
_atom_site_aniso_label
_atom_site_aniso_U_11
_atom_site_aniso_U_22
_atom_site_aniso_U_33
_atom_site_aniso_U_23
_atom_site_aniso_U_13
_atom_site_aniso_U_12
Br1 0.0249(3) 0.0387(3) 0.0330(3) 0.0019(2) 0.00478(18) 0.0027(2)
N11 0.033(2) 0.0130(18) 0.026(2) -0.0008(15) 0.0016(16) 0.0010(16)
C12 0.029(2) 0.017(2) 0.021(2) -0.0019(17) -0.0019(18) 0.0021(18)
N13 0.031(2) 0.0159(19) 0.029(2) -0.0010(15) -0.0004(17) 0.0032(16)
C14 0.031(2) 0.0123(19) 0.021(2) 0.0006(16) 0.0000(18) 0.0003(17)
N15 0.030(2) 0.0178(19) 0.028(2) -0.0001(15) 0.0033(16) 0.0050(16)
C16 0.034(3) 0.024(2) 0.027(2) -0.0021(19) 0.003(2) 0.005(2)
C17 0.029(3) 0.031(3) 0.028(2) -0.006(2) 0.005(2) -0.005(2)
C18 0.035(3) 0.023(2) 0.023(2) -0.0015(18) 0.0058(19) -0.003(2)
C19 0.034(3) 0.015(2) 0.017(2) -0.0009(16) 0.0023(18) 0.0022(18)
C21 0.028(2) 0.016(2) 0.0157(19) 0.0003(15) 0.0016(17) -0.0016(17)
O21 0.0298(18) 0.0128(15) 0.0356(19) -0.0001(13) 0.0075(14) -0.0027(13)
C31 0.024(2) 0.016(2) 0.020(2) -0.0030(16) 0.0008(17) -0.0005(17)
N31 0.028(2) 0.0098(17) 0.028(2) 0.0006(15) 0.0050(16) -0.0015(15)
C32 0.028(2) 0.017(2) 0.021(2) 0.0013(17) 0.0005(17) -0.0011(18)
C33 0.031(2) 0.018(2) 0.017(2) 0.0000(16) -0.0002(17) -0.0006(18)
C34 0.025(2) 0.025(2) 0.021(2) -0.0024(18) -0.0024(17) 0.0020(18)
C35 0.032(2) 0.020(2) 0.017(2) 0.0028(16) -0.0003(18) 0.0023(18)
C36 0.031(2) 0.015(2) 0.019(2) 0.0034(16) 0.0022(17) -0.0032(17)
C41 0.027(2) 0.016(2) 0.019(2) 0.0004(16) 0.0041(17) 0.0028(17)
N41 0.028(2) 0.0120(17) 0.0251(19) -0.0020(15) 0.0029(16) 0.0003(15)
C42 0.030(2) 0.019(2) 0.018(2) -0.0001(16) 0.0010(17) 0.0011(18)
C43 0.039(3) 0.017(2) 0.018(2) 0.0023(16) 0.0052(19) 0.0012(19)
C44 0.034(3) 0.025(2) 0.026(2) 0.0025(19) 0.008(2) 0.007(2)
C45 0.027(2) 0.031(3) 0.025(2) 0.0007(19) 0.0019(19) 0.002(2)
C46 0.028(2) 0.021(2) 0.021(2) 0.0013(17) 0.0019(18) 0.0002(18)

loop_
_atom_type_symbol
_atom_type_description
_atom_type_scat_dispersion_real
_atom_type_scat_dispersion_imag
_atom_type_scat_source
C C 0.0033 0.0016 'International Tables Vol C Tables 4.2.6.8 and 6.1.1.4'
H H 0.0000 0.0000 'International Tables Vol C Tables 4.2.6.8 and 6.1.1.4'
N N 0.0061 0.0033 'International Tables Vol C Tables 4.2.6.8 and 6.1.1.4'
O O 0.0106 0.0060 'International Tables Vol C Tables 4.2.6.8 and 6.1.1.4'
Br Br -0.2901 2.4595 'International Tables Vol C Tables 4.2.6.8 and 6.1.1.4'

loop_
_geom_angle_atom_site_label_1
_geom_angle_atom_site_label_2
_geom_angle_atom_site_label_3
_geom_angle
C12 N11 C19 106.8(4)
C12 N11 H11 124(4)
C19 N11 H11 128(4)
N13 C12 N11 114.0(5)
N13 C12 H12 123.0
N11 C12 H12 123.0
C12 N13 C14 103.9(4)
N15 C14 N13 124.6(4)
N15 C14 C19 125.0(5)
N13 C14 C19 110.3(4)
C16 N15 C14 114.2(4)
N15 C16 C17 125.1(5)
N15 C16 H16 117.5
C17 C16 H16 117.5
C18 C17 C16 120.2(5)
C18 C17 H17 119.9
C16 C17 H17 119.9
C17 C18 C19 115.8(5)
C17 C18 H18 122.1
C19 C18 H18 122.1
N11 C19 C18 135.4(5)
N11 C19 C14 104.9(4)
C18 C19 C14 119.6(5)
O21 C21 N41 123.2(4)
O21 C21 N31 122.5(4)
N41 C21 N31 114.3(4)
N31 C31 C36 117.6(4)
N31 C31 C32 124.0(4)
C36 C31 C32 118.3(4)
C21 N31 C31 126.8(4)
C21 N31 H31 123(6)
C31 N31 H31 110(6)
C33 C32 C31 120.9(4)
C33 C32 H32 119.5
C31 C32 H32 119.5
C32 C33 C34 119.5(4)
C32 C33 H33 120.3
C34 C33 H33 120.3
C35 C34 C33 120.4(5)
C35 C34 Br1 119.8(4)
C33 C34 Br1 119.8(4)
C36 C35 C34 119.8(4)
C36 C35 H35 120.1
C34 C35 H35 120.1
C35 C36 C31 121.0(4)
C35 C36 H36 119.5
C31 C36 H36 119.5
C42 C41 C46 118.8(4)
C42 C41 N41 124.0(4)
C46 C41 N41 117.2(4)
C21 N41 C41 125.8(4)
C21 N41 H41 119(4)
C41 N41 H41 115(4)
C43 C42 C41 120.2(5)
C43 C42 H42 119.9
C41 C42 H42 119.9
C44 C43 C42 121.3(5)
C44 C43 H43 119.4
C42 C43 H43 119.4
C43 C44 C45 118.7(5)
C43 C44 H44 120.7
C45 C44 H44 120.7
C46 C45 C44 120.5(5)
C46 C45 H45 119.8
C44 C45 H45 119.8
C45 C46 C41 120.6(5)
C45 C46 H46 119.7
C41 C46 H46 119.7

loop_
_geom_bond_atom_site_label_1
_geom_bond_atom_site_label_2
_geom_bond_distance
Br1 C34 1.886(5)
N11 C12 1.347(7)
N11 C19 1.372(7)
N11 H11 0.82(7)
C12 N13 1.320(6)
C12 H12 0.9500
N13 C14 1.377(7)
C14 N15 1.338(6)
C14 C19 1.404(7)
N15 C16 1.323(7)
C16 C17 1.403(8)
C16 H16 0.9500
C17 C18 1.377(8)
C17 H17 0.9500
C18 C19 1.384(7)
C18 H18 0.9500
C21 O21 1.241(6)
C21 N41 1.353(6)
C21 N31 1.360(6)
C31 N31 1.390(6)
C31 C36 1.401(7)
C31 C32 1.402(7)
N31 H31 0.69(7)
C32 C33 1.374(7)
C32 H32 0.9500
C33 C34 1.397(7)
C33 H33 0.9500
C34 C35 1.385(7)
C35 C36 1.372(7)
C35 H35 0.9500
C36 H36 0.9500
C41 C42 1.392(7)
C41 C46 1.394(7)
C41 N41 1.412(6)
N41 H41 0.87(7)
C42 C43 1.383(7)
C42 H42 0.9500
C43 C44 1.379(8)
C43 H43 0.9500
C44 C45 1.396(8)
C44 H44 0.9500
C45 C46 1.381(7)
C45 H45 0.9500
C46 H46 0.9500

loop_
_geom_hbond_atom_site_label_D
_geom_hbond_atom_site_label_H
_geom_hbond_atom_site_label_A
_geom_hbond_distance_DH
_geom_hbond_distance_HA
_geom_hbond_distance_DA
_geom_hbond_angle_DHA
_geom_hbond_site_symmetry_A
N31 H31 N13 0.69(7) 2.17(7) 2.857(6) 177(8) .
N41 H41 N15 0.87(7) 2.16(7) 3.023(6) 175(6) .
N11 H11 O21 0.82(7) 1.99(7) 2.701(5) 144(6) 2_645

loop_
_geom_torsion_atom_site_label_1
_geom_torsion_atom_site_label_2
_geom_torsion_atom_site_label_3
_geom_torsion_atom_site_label_4
_geom_torsion
C19 N11 C12 N13 0.4(6)
N11 C12 N13 C14 0.1(5)
C12 N13 C14 N15 179.9(5)
C12 N13 C14 C19 -0.5(5)
N13 C14 N15 C16 179.4(5)
C19 C14 N15 C16 -0.1(7)
C14 N15 C16 C17 -2.0(7)
N15 C16 C17 C18 2.2(8)
C16 C17 C18 C19 -0.2(7)
C12 N11 C19 C18 177.3(5)
C12 N11 C19 C14 -0.6(5)
C17 C18 C19 N11 -179.4(5)
C17 C18 C19 C14 -1.7(7)
N15 C14 C19 N11 -179.7(4)
N13 C14 C19 N11 0.7(5)
N15 C14 C19 C18 1.9(7)
N13 C14 C19 C18 -177.6(4)
O21 C21 N31 C31 -3.9(7)
N41 C21 N31 C31 176.1(4)
C36 C31 N31 C21 152.2(5)
C32 C31 N31 C21 -30.0(7)
N31 C31 C32 C33 -178.9(4)
C36 C31 C32 C33 -1.2(7)
C31 C32 C33 C34 1.3(7)
C32 C33 C34 C35 -0.2(7)
C32 C33 C34 Br1 179.9(3)
C33 C34 C35 C36 -1.1(7)
Br1 C34 C35 C36 178.8(4)
C34 C35 C36 C31 1.3(7)
N31 C31 C36 C35 177.8(4)
C32 C31 C36 C35 -0.1(7)
O21 C21 N41 C41 -6.1(7)
N31 C21 N41 C41 173.8(4)
C42 C41 N41 C21 -24.0(7)
C46 C41 N41 C21 157.5(4)
C46 C41 C42 C43 1.2(7)
N41 C41 C42 C43 -177.4(4)
C41 C42 C43 C44 -0.3(7)
C42 C43 C44 C45 -0.3(7)
C43 C44 C45 C46 0.1(8)
C44 C45 C46 C41 0.8(7)
C42 C41 C46 C45 -1.4(7)
N41 C41 C46 C45 177.2(4)
